data_7227710
loop_
_publ_author_name
'Reig, Marta'
'Bagdziunas, Gintautas'
'Volyniuk, Dmytro'
'Grazulevicius, Juozas V.'
'Velasco, Dolores'

_publ_section_title
;
 Tuning the ambipolar charge transport properties of
 tricyanovinyl-substituted carbazole-based materials.
;
_journal_issue 9
_journal_name_full 'Physical chemistry chemical physics : PCCP'
_journal_page_first 6721
_journal_page_last 6730
_journal_paper_doi 10.1039/c6cp08078b
_journal_volume 19
_journal_year 2017
_chemical_formula_moiety 'C19 H12 N4 O'
_chemical_formula_sum 'C19 H12 N4 O'
_chemical_formula_weight 312.33
_chemical_name_systematic
;
 ?
;
_space_group_crystal_system monoclinic
_space_group_IT_number 14
_space_group_name_Hall '-P 2yn'
_space_group_name_H-M_alt 'P 1 21/n 1'
_symmetry_space_group_name_Hall '-P 2yn'
_symmetry_space_group_name_H-M 'P 1 21/n 1'
_atom_sites_solution_hydrogens geom
_audit_creation_method SHELXL-97
_audit_update_record
;
2016-11-15 deposited with the CCDC.
2017-02-17 downloaded from the CCDC.
;
_cell_angle_alpha 90
_cell_angle_beta 93.493(6)
_cell_angle_gamma 90
_cell_formula_units_Z 4
_cell_length_a 6.8946(9)
_cell_length_b 16.799(2)
_cell_length_c 13.329(2)
_cell_measurement_reflns_used 1988
_cell_measurement_temperature 100(2)
_cell_measurement_theta_max 25.95
_cell_measurement_theta_min 2.87
_cell_volume 1540.9(4)
_computing_cell_refinement 'Bruker SAINT'
_computing_data_collection 'Bruker APEX2'
_computing_data_reduction 'Bruker SAINT'
_computing_molecular_graphics 'Bruker SHELXTL'
_computing_publication_material 'Bruker SHELXTL'
_computing_structure_refinement 'SHELXL-97 (Sheldrick 2008)'
_computing_structure_solution 'SHELXS-97 (Sheldrick 2008)'
_diffrn_ambient_temperature 100(2)
_diffrn_measured_fraction_theta_full 0.999
_diffrn_measured_fraction_theta_max 0.998
_diffrn_measurement_device_type 'D8 Venture'
_diffrn_measurement_method '\f and \w scans'
_diffrn_radiation_type MoK\a
_diffrn_radiation_wavelength 0.71073
_diffrn_reflns_av_R_equivalents 0.0615
_diffrn_reflns_av_unetI/netI 0.0347
_diffrn_reflns_Laue_measured_fraction_full 0.999
_diffrn_reflns_Laue_measured_fraction_max 0.998
_diffrn_reflns_limit_h_max 8
_diffrn_reflns_limit_h_min -8
_diffrn_reflns_limit_k_max 20
_diffrn_reflns_limit_k_min -21
_diffrn_reflns_limit_l_max 16
_diffrn_reflns_limit_l_min -16
_diffrn_reflns_number 18866
_diffrn_reflns_point_group_measured_fraction_full 0.999
_diffrn_reflns_point_group_measured_fraction_max 0.998
_diffrn_reflns_theta_full 25.242
_diffrn_reflns_theta_max 26.388
_diffrn_reflns_theta_min 2.425
_diffrn_source microfocus
_exptl_absorpt_coefficient_mu 0.087
_exptl_absorpt_correction_T_max 0.7454
_exptl_absorpt_correction_T_min 0.4743
_exptl_absorpt_correction_type multi-scan
_exptl_absorpt_process_details sadabs
_exptl_crystal_colour red
_exptl_crystal_density_diffrn 1.346
_exptl_crystal_description needle
_exptl_crystal_F_000 648
_exptl_crystal_size_max 0.254
_exptl_crystal_size_mid 0.088
_exptl_crystal_size_min 0.054
_refine_diff_density_max 0.346
_refine_diff_density_min -0.311
_refine_diff_density_rms 0.076
_refine_ls_extinction_method none
_refine_ls_goodness_of_fit_ref 1.033
_refine_ls_hydrogen_treatment constr
_refine_ls_matrix_type full
_refine_ls_number_parameters 219
_refine_ls_number_reflns 3156
_refine_ls_number_restraints 0
_refine_ls_restrained_S_all 1.033
_refine_ls_R_factor_all 0.1112
_refine_ls_R_factor_gt 0.0538
_refine_ls_shift/su_max 0.000
_refine_ls_shift/su_mean 0.000
_refine_ls_structure_factor_coef Fsqd
_refine_ls_weighting_details
;
 w=1/[\s^2^(Fo^2^)+(0.0488P)^2^+0.1346P]
 where P=(Fo^2^+2Fc^2^)/3
;
_refine_ls_weighting_scheme calc
_refine_ls_wR_factor_gt 0.1098
_refine_ls_wR_factor_ref 0.1288
_reflns_Friedel_coverage 0.000
_reflns_number_gt 1988
_reflns_number_total 3156
_reflns_threshold_expression 'I > 2\s(I)'
_cod_data_source_file c6cp08078b2.cif
_cod_data_source_block 2-methoxy-9-methyl-3-122-tricyanovinyl-9H-carbazole
_cod_depositor_comments 'Adding full bibliography for 7227709--7227710.cif.'
_cod_database_code 7227710
_shelx_space_group_comment
;
The symmetry employed for this shelxl refinement is uniquely defined
by the following loop, which should always be used as a source of
symmetry information in preference to the above space-group names.
They are only intended as comments.
;

loop_
_space_group_symop_operation_xyz
'x, y, z'
'-x+1/2, y+1/2, -z+1/2'
'-x, -y, -z'
'x-1/2, -y-1/2, z-1/2'

loop_
_atom_site_label
_atom_site_type_symbol
_atom_site_fract_x
_atom_site_fract_y
_atom_site_fract_z
_atom_site_U_iso_or_equiv
_atom_site_adp_type
_atom_site_occupancy
_atom_site_site_symmetry_order
_atom_site_calc_flag
_atom_site_refinement_flags_posn
_atom_site_refinement_flags_adp
O1 O 0.5996(2) 0.26681(8) 0.29941(11) 0.0196(4) Uani 1 1 d . .
N1 N 0.7548(2) 0.45884(11) 0.56769(13) 0.0147(4) Uani 1 1 d . .
N2 N 1.0066(3) 0.49650(12) 0.11885(16) 0.0288(5) Uani 1 1 d . .
N3 N 0.5435(3) 0.40872(11) -0.09682(16) 0.0240(5) Uani 1 1 d . .
N4 N 0.2765(3) 0.30583(12) 0.11572(15) 0.0250(5) Uani 1 1 d . .
C1 C 0.7837(3) 0.54123(13) 0.56343(17) 0.0143(5) Uani 1 1 d . .
C2 C 0.8274(3) 0.59419(13) 0.64219(18) 0.0177(5) Uani 1 1 d . .
H2 H 0.8421 0.5766 0.7100 0.021 Uiso 1 1 calc R U
C3 C 0.8486(3) 0.67364(14) 0.61720(18) 0.0202(6) Uani 1 1 d . .
H3 H 0.8786 0.7114 0.6689 0.024 Uiso 1 1 calc R U
C4 C 0.8268(3) 0.69921(14) 0.51748(19) 0.0219(6) Uani 1 1 d . .
H4 H 0.8417 0.7541 0.5027 0.026 Uiso 1 1 calc R U
C5 C 0.7840(3) 0.64639(13) 0.43993(18) 0.0176(5) Uani 1 1 d . .
H5 H 0.7698 0.6645 0.3723 0.021 Uiso 1 1 calc R U
C6 C 0.7620(3) 0.56606(13) 0.46270(16) 0.0138(5) Uani 1 1 d . .
C7 C 0.7185(3) 0.49511(13) 0.40397(17) 0.0135(5) Uani 1 1 d . .
C8 C 0.6810(3) 0.48052(12) 0.30297(16) 0.0133(5) Uani 1 1 d . .
H8 H 0.6841 0.5228 0.2558 0.016 Uiso 1 1 calc R U
C9 C 0.6384(3) 0.40283(13) 0.27031(17) 0.0144(5) Uani 1 1 d . .
C10 C 0.6354(3) 0.33984(13) 0.34131(17) 0.0156(5) Uani 1 1 d . .
C11 C 0.6743(3) 0.35303(13) 0.44212(17) 0.0147(5) Uani 1 1 d . .
H11 H 0.6739 0.3106 0.4892 0.018 Uiso 1 1 calc R U
C12 C 0.7143(3) 0.43065(13) 0.47280(17) 0.0133(5) Uani 1 1 d . .
C13 C 0.5859(3) 0.38834(12) 0.16436(17) 0.0144(5) Uani 1 1 d . .
C14 C 0.6808(3) 0.42137(12) 0.08751(17) 0.0148(5) Uani 1 1 d . .
C15 C 0.8608(4) 0.46383(14) 0.10472(16) 0.0188(5) Uani 1 1 d . .
C16 C 0.6063(3) 0.41471(13) -0.01537(18) 0.0169(5) Uani 1 1 d . .
C17 C 0.4165(3) 0.34024(13) 0.13798(17) 0.0167(5) Uani 1 1 d . .
C18 C 0.5956(4) 0.20003(13) 0.36588(19) 0.0242(6) Uani 1 1 d . .
H18A H 0.5595 0.1521 0.3273 0.036 Uiso 1 1 calc R U
H18B H 0.5002 0.2096 0.4161 0.036 Uiso 1 1 calc R U
H18C H 0.7245 0.1927 0.3998 0.036 Uiso 1 1 calc R U
C19 C 0.7616(3) 0.41091(14) 0.65846(17) 0.0202(6) Uani 1 1 d . .
H19A H 0.6295 0.3950 0.6730 0.030 Uiso 1 1 calc R U
H19B H 0.8193 0.4421 0.7148 0.030 Uiso 1 1 calc R U
H19C H 0.8405 0.3633 0.6488 0.030 Uiso 1 1 calc R U

loop_
_atom_site_aniso_label
_atom_site_aniso_U_11
_atom_site_aniso_U_22
_atom_site_aniso_U_33
_atom_site_aniso_U_23
_atom_site_aniso_U_13
_atom_site_aniso_U_12
O1 0.0292(10) 0.0119(8) 0.0172(9) 0.0004(7) -0.0021(7) 0.0000(7)
N1 0.0145(10) 0.0182(11) 0.0114(11) 0.0005(8) 0.0000(8) 0.0022(8)
N2 0.0278(13) 0.0398(13) 0.0191(12) -0.0024(10) 0.0032(9) -0.0091(11)
N3 0.0279(12) 0.0236(12) 0.0200(13) 0.0030(9) -0.0015(10) -0.0034(9)
N4 0.0274(12) 0.0292(12) 0.0185(12) -0.0026(10) 0.0002(9) -0.0047(10)
C1 0.0071(11) 0.0181(13) 0.0180(13) -0.0009(10) 0.0034(9) 0.0010(9)
C2 0.0112(12) 0.0255(14) 0.0163(14) -0.0032(10) -0.0003(10) 0.0010(10)
C3 0.0129(12) 0.0256(14) 0.0223(15) -0.0102(11) 0.0031(10) -0.0020(10)
C4 0.0179(13) 0.0174(13) 0.0308(16) -0.0019(11) 0.0056(11) -0.0022(10)
C5 0.0137(12) 0.0197(13) 0.0197(14) -0.0013(10) 0.0042(10) -0.0014(10)
C6 0.0092(11) 0.0194(13) 0.0131(13) -0.0016(10) 0.0035(9) 0.0009(9)
C7 0.0073(11) 0.0164(12) 0.0169(13) -0.0003(9) 0.0014(9) 0.0006(9)
C8 0.0100(11) 0.0166(12) 0.0136(13) 0.0019(9) 0.0021(9) 0.0019(9)
C9 0.0104(11) 0.0177(12) 0.0149(13) 0.0008(10) -0.0007(9) 0.0004(9)
C10 0.0092(12) 0.0189(13) 0.0185(14) -0.0010(10) 0.0004(10) 0.0010(9)
C11 0.0122(12) 0.0164(13) 0.0156(13) 0.0035(10) 0.0005(9) 0.0017(9)
C12 0.0051(10) 0.0210(13) 0.0140(13) -0.0011(10) 0.0014(9) 0.0019(9)
C13 0.0163(12) 0.0124(12) 0.0145(13) -0.0008(10) -0.0002(10) 0.0030(9)
C14 0.0172(12) 0.0159(12) 0.0110(12) -0.0006(9) -0.0003(10) 0.0010(9)
C15 0.0258(14) 0.0221(13) 0.0086(13) 0.0003(10) 0.0015(10) 0.0005(11)
C16 0.0169(13) 0.0149(12) 0.0189(15) 0.0023(10) 0.0018(10) 0.0003(9)
C17 0.0208(13) 0.0194(13) 0.0098(12) -0.0009(10) 0.0001(10) 0.0005(10)
C18 0.0347(15) 0.0115(13) 0.0257(15) 0.0014(11) -0.0027(11) 0.0013(10)
C19 0.0227(14) 0.0230(13) 0.0147(13) 0.0030(10) -0.0001(10) 0.0041(10)

loop_
_atom_type_symbol
_atom_type_description
_atom_type_scat_dispersion_real
_atom_type_scat_dispersion_imag
_atom_type_scat_source
C C 0.0033 0.0016 'International Tables Vol C Tables 4.2.6.8 and 6.1.1.4'
H H 0.0000 0.0000 'International Tables Vol C Tables 4.2.6.8 and 6.1.1.4'
N N 0.0061 0.0033 'International Tables Vol C Tables 4.2.6.8 and 6.1.1.4'
O O 0.0106 0.0060 'International Tables Vol C Tables 4.2.6.8 and 6.1.1.4'

loop_
_geom_angle_atom_site_label_1
_geom_angle_atom_site_label_2
_geom_angle_atom_site_label_3
_geom_angle
C10 O1 C18 117.48(17)
C12 N1 C1 109.11(18)
C12 N1 C19 125.09(19)
C1 N1 C19 125.78(18)
C2 C1 N1 128.7(2)
C2 C1 C6 122.4(2)
N1 C1 C6 108.97(19)
C3 C2 C1 117.0(2)
C3 C2 H2 121.5
C1 C2 H2 121.5
C2 C3 C4 121.2(2)
C2 C3 H3 119.4
C4 C3 H3 119.4
C5 C4 C3 121.4(2)
C5 C4 H4 119.3
C3 C4 H4 119.3
C4 C5 C6 118.7(2)
C4 C5 H5 120.6
C6 C5 H5 120.6
C5 C6 C1 119.3(2)
C5 C6 C7 134.5(2)
C1 C6 C7 106.19(19)
C8 C7 C12 119.1(2)
C8 C7 C6 134.1(2)
C12 C7 C6 106.86(19)
C7 C8 C9 119.5(2)
C7 C8 H8 120.2
C9 C8 H8 120.2
C8 C9 C10 119.9(2)
C8 C9 C13 119.46(19)
C10 C9 C13 120.56(19)
O1 C10 C11 124.5(2)
O1 C10 C9 114.00(19)
C11 C10 C9 121.5(2)
C10 C11 C12 117.6(2)
C10 C11 H11 121.2
C12 C11 H11 121.2
N1 C12 C11 128.7(2)
N1 C12 C7 108.86(19)
C11 C12 C7 122.5(2)
C14 C13 C17 117.5(2)
C14 C13 C9 123.8(2)
C17 C13 C9 118.6(2)
C13 C14 C15 122.0(2)
C13 C14 C16 121.5(2)
C15 C14 C16 116.4(2)
N2 C15 C14 178.7(3)
N3 C16 C14 178.7(3)
N4 C17 C13 176.2(2)
O1 C18 H18A 109.5
O1 C18 H18B 109.5
H18A C18 H18B 109.5
O1 C18 H18C 109.5
H18A C18 H18C 109.5
H18B C18 H18C 109.5
N1 C19 H19A 109.5
N1 C19 H19B 109.5
H19A C19 H19B 109.5
N1 C19 H19C 109.5
H19A C19 H19C 109.5
H19B C19 H19C 109.5

loop_
_geom_bond_atom_site_label_1
_geom_bond_atom_site_label_2
_geom_bond_distance
O1 C10 1.364(3)
O1 C18 1.431(3)
N1 C12 1.363(3)
N1 C1 1.400(3)
N1 C19 1.452(3)
N2 C15 1.151(3)
N3 C16 1.148(3)
N4 C17 1.148(3)
C1 C2 1.395(3)
C1 C6 1.405(3)
C2 C3 1.385(3)
C2 H2 0.9500
C3 C4 1.396(3)
C3 H3 0.9500
C4 C5 1.380(3)
C4 H4 0.9500
C5 C6 1.394(3)
C5 H5 0.9500
C6 C7 1.447(3)
C7 C8 1.377(3)
C7 C12 1.421(3)
C8 C9 1.401(3)
C8 H8 0.9500
C9 C10 1.421(3)
C9 C13 1.457(3)
C10 C11 1.372(3)
C11 C12 1.389(3)
C11 H11 0.9500
C13 C14 1.366(3)
C13 C17 1.446(3)
C14 C15 1.437(3)
C14 C16 1.439(3)
C18 H18A 0.9800
C18 H18B 0.9800
C18 H18C 0.9800
C19 H19A 0.9800
C19 H19B 0.9800
C19 H19C 0.9800
